data_7156603
loop_
_publ_author_name
'Alkayar, Ziad T. I.'
'Coldham, Iain'

_publ_section_title
;
 Cascade cyclization and intramolecular nitrone dipolar cycloaddition and
 formal synthesis of 19-hydroxyibogamine.
;
_journal_issue 1
_journal_name_full 'Organic &amp; biomolecular chemistry'
_journal_page_first 66
_journal_page_last 73
_journal_paper_doi 10.1039/c8ob02839g
_journal_volume 17
_journal_year 2018
_chemical_absolute_configuration unk
_chemical_formula_moiety 'C27 H39 N3 O6'
_chemical_formula_sum 'C27 H39 N3 O6'
_chemical_formula_weight 501.61
_space_group_crystal_system monoclinic
_space_group_IT_number 4
_space_group_name_Hall 'P 2yb'
_space_group_name_H-M_alt 'P 1 21 1'
_symmetry_space_group_name_Hall 'P 2yb'
_symmetry_space_group_name_H-M 'P 1 21 1'
_atom_sites_solution_hydrogens geom
_audit_creation_method SHELXL-2014/7
_audit_update_record
;
2018-07-26 deposited with the CCDC.
2018-12-05 downloaded from the CCDC.
;
_cell_angle_alpha 90
_cell_angle_beta 92.469(3)
_cell_angle_gamma 90
_cell_formula_units_Z 2
_cell_length_a 10.8594(4)
_cell_length_b 7.3763(3)
_cell_length_c 15.5152(7)
_cell_measurement_reflns_used 3119
_cell_measurement_temperature 100(2)
_cell_measurement_theta_max 66.40
_cell_measurement_theta_min 4.87
_cell_volume 1241.65(9)
_computing_cell_refinement 'Bruker SAINT'
_computing_data_collection 'Bruker APEX2'
_computing_data_reduction 'Bruker SAINT'
_computing_molecular_graphics 'Bruker SHELXTL'
_computing_publication_material 'Bruker SHELXTL'
_computing_structure_refinement 'SHELXL-2014/7 (Sheldrick, 2014)'
_computing_structure_solution 'SHELXS-97 (Sheldrick 2008)'
_diffrn_ambient_temperature 100(2)
_diffrn_measured_fraction_theta_full 0.976
_diffrn_measured_fraction_theta_max 0.976
_diffrn_measurement_device_type 'Bruker APEX-II CCD'
_diffrn_measurement_method '\f and \w scans'
_diffrn_radiation_type CuK\a
_diffrn_radiation_wavelength 1.54178
_diffrn_reflns_av_R_equivalents 0.0537
_diffrn_reflns_av_unetI/netI 0.0714
_diffrn_reflns_Laue_measured_fraction_full 0.976
_diffrn_reflns_Laue_measured_fraction_max 0.976
_diffrn_reflns_limit_h_max 12
_diffrn_reflns_limit_h_min -12
_diffrn_reflns_limit_k_max 8
_diffrn_reflns_limit_k_min -8
_diffrn_reflns_limit_l_max 18
_diffrn_reflns_limit_l_min -17
_diffrn_reflns_number 6309
_diffrn_reflns_point_group_measured_fraction_full 0.980
_diffrn_reflns_point_group_measured_fraction_max 0.980
_diffrn_reflns_theta_full 65.991
_diffrn_reflns_theta_max 65.991
_diffrn_reflns_theta_min 2.851
_exptl_absorpt_coefficient_mu 0.772
_exptl_absorpt_correction_T_max 0.93
_exptl_absorpt_correction_T_min 0.84
_exptl_absorpt_correction_type multi-scan
_exptl_absorpt_process_details sadabs
_exptl_crystal_colour colourless
_exptl_crystal_density_diffrn 1.342
_exptl_crystal_description BLOCK
_exptl_crystal_F_000 540
_exptl_crystal_size_max 0.180
_exptl_crystal_size_mid 0.060
_exptl_crystal_size_min 0.040
_refine_diff_density_max 0.185
_refine_diff_density_min -0.182
_refine_diff_density_rms 0.040
_refine_ls_abs_structure_details
; 
 Refined as an inversion twin. 
;
_refine_ls_extinction_method none
_refine_ls_goodness_of_fit_ref 1.011
_refine_ls_hydrogen_treatment constr
_refine_ls_matrix_type full
_refine_ls_number_parameters 329
_refine_ls_number_reflns 3609
_refine_ls_number_restraints 1
_refine_ls_restrained_S_all 1.011
_refine_ls_R_factor_all 0.0679
_refine_ls_R_factor_gt 0.0451
_refine_ls_shift/su_max 0.000
_refine_ls_shift/su_mean 0.000
_refine_ls_structure_factor_coef Fsqd
_refine_ls_weighting_details 'w=1/[\s^2^(Fo^2^)+(0.0492P)^2^] where P=(Fo^2^+2Fc^2^)/3'
_refine_ls_weighting_scheme calc
_refine_ls_wR_factor_gt 0.0994
_refine_ls_wR_factor_ref 0.1112
_reflns_Friedel_coverage 0.851
_reflns_Friedel_fraction_full 0.985
_reflns_Friedel_fraction_max 0.985
_reflns_number_gt 2810
_reflns_number_total 3609
_reflns_threshold_expression 'I > 2\s(I)'
_cod_data_source_file c8ob02839g2.cif
_cod_data_source_block oic266a
_cod_depositor_comments
;
The following automatic conversions were performed:

'_exptl_absorpt_correction_type' value 'Multi-scan' changed to
'multi-scan' according to
/home/data/users/saulius/crontab/automatic-downloads/rss-feeds/RSC/lib/dictionaries/cif_core.dic
dictionary named 'cif_core.dic' version 2.4.2 from 2011-04-26.

Automatic conversion script
Id: cif_fix_values 4973 2017-02-22 13:04:09Z antanas 

 Adding full bibliography for 7156603.cif.
;
_cod_database_code 7156603
_shelx_shelxl_version_number 2014/7
_shelx_space_group_comment
; 
The symmetry employed for this shelxl refinement is uniquely defined 
by the following loop, which should always be used as a source of 
symmetry information in preference to the above space-group names. 
They are only intended as comments. 
;
_shelx_estimated_absorpt_t_min 0.873
_shelx_estimated_absorpt_t_max 0.970

loop_
_space_group_symop_operation_xyz
'x, y, z'
'-x, y+1/2, -z'

loop_
_atom_site_label
_atom_site_type_symbol
_atom_site_fract_x
_atom_site_fract_y
_atom_site_fract_z
_atom_site_U_iso_or_equiv
_atom_site_adp_type
_atom_site_occupancy
_atom_site_site_symmetry_order
_atom_site_calc_flag
_atom_site_refinement_flags_posn
_atom_site_refinement_flags_adp
O1 O 0.5183(2) 0.4682(4) 0.10993(15) 0.0276(6) Uani 1 1 d . .
O2 O 0.4010(2) 0.1967(4) 0.36067(13) 0.0279(6) Uani 1 1 d . .
O3 O 0.8214(2) 0.4857(3) 0.43354(15) 0.0255(6) Uani 1 1 d . .
O4 O 0.7446(2) 0.1799(4) 0.68447(13) 0.0266(6) Uani 1 1 d . .
O5 O 0.9113(2) 0.7041(4) -0.02755(14) 0.0337(7) Uani 1 1 d . .
O6 O 0.8660(2) 0.9740(4) 0.23609(16) 0.0285(6) Uani 1 1 d . .
N1 N 0.5499(2) 0.3553(4) 0.18561(16) 0.0211(6) Uani 1 1 d . .
N2 N 0.8706(2) 0.3635(4) 0.50048(17) 0.0215(6) Uani 1 1 d . .
N3 N 0.8096(3) 0.8598(4) 0.16849(19) 0.0278(7) Uani 1 1 d . .
C1 C 0.3174(3) 0.6074(5) 0.0838(2) 0.0294(9) Uani 1 1 d . .
H11 H 0.3070 0.6414 0.1442 0.044 Uiso 1 1 calc R U
H12 H 0.2362 0.5903 0.0549 0.044 Uiso 1 1 calc R U
H1 H 0.3619 0.7037 0.0547 0.044 Uiso 1 1 calc R U
C2 C 0.3897(3) 0.4330(5) 0.0803(2) 0.0212(8) Uani 1 1 d . .
H13 H 0.3880 0.3874 0.0196 0.025 Uiso 1 1 calc R U
C3 C 0.3467(3) 0.2841(5) 0.1393(2) 0.0197(7) Uani 1 1 d . .
H5 H 0.2567 0.2947 0.1498 0.024 Uiso 1 1 calc R U
C4 C 0.4273(3) 0.3292(5) 0.2216(2) 0.0197(7) Uani 1 1 d . .
H4 H 0.3985 0.4438 0.2487 0.024 Uiso 1 1 calc R U
C5 C 0.4304(3) 0.1751(5) 0.2867(2) 0.0216(8) Uani 1 1 d . .
C6 C 0.4704(3) -0.0027(5) 0.2501(2) 0.0242(8) Uani 1 1 d . .
H3 H 0.4039 -0.0937 0.2541 0.029 Uiso 1 1 calc R U
H2 H 0.5445 -0.0482 0.2826 0.029 Uiso 1 1 calc R U
C7 C 0.3804(3) 0.0929(5) 0.1080(2) 0.0226(8) Uani 1 1 d . .
H7 H 0.3126 0.0076 0.1193 0.027 Uiso 1 1 calc R U
H6 H 0.3922 0.0951 0.0451 0.027 Uiso 1 1 calc R U
C8 C 0.4993(3) 0.0294(5) 0.1556(2) 0.0227(8) Uani 1 1 d . .
H8 H 0.5303 -0.0844 0.1291 0.027 Uiso 1 1 calc R U
C9 C 0.5969(3) 0.1783(5) 0.1540(2) 0.0249(8) Uani 1 1 d . .
H10 H 0.6696 0.1412 0.1905 0.030 Uiso 1 1 calc R U
H9 H 0.6238 0.1933 0.0942 0.030 Uiso 1 1 calc R U
C10 C 0.6130(3) 0.5962(5) 0.4158(2) 0.0261(8) Uani 1 1 d . .
H14 H 0.6100 0.6339 0.4762 0.039 Uiso 1 1 calc R U
H22 H 0.5297 0.5664 0.3934 0.039 Uiso 1 1 calc R U
H21 H 0.6463 0.6953 0.3817 0.039 Uiso 1 1 calc R U
C11 C 0.6944(3) 0.4325(5) 0.4095(2) 0.0202(7) Uani 1 1 d . .
H20 H 0.6901 0.3853 0.3490 0.024 Uiso 1 1 calc R U
C12 C 0.6644(3) 0.2806(5) 0.4718(2) 0.0202(8) Uani 1 1 d . .
H25 H 0.5772 0.2881 0.4898 0.024 Uiso 1 1 calc R U
C13 C 0.6956(3) 0.0892(5) 0.4387(2) 0.0230(8) Uani 1 1 d . .
H18 H 0.6349 0.0006 0.4591 0.028 Uiso 1 1 calc R U
H17 H 0.6912 0.0882 0.3748 0.028 Uiso 1 1 calc R U
C14 C 0.8253(3) 0.0357(5) 0.4717(2) 0.0221(8) Uani 1 1 d . .
H26 H 0.8536 -0.0752 0.4413 0.027 Uiso 1 1 calc R U
C15 C 0.8226(3) 0.0017(5) 0.5683(2) 0.0241(8) Uani 1 1 d . .
H15 H 0.7690 -0.1034 0.5799 0.029 Uiso 1 1 calc R U
H16 H 0.9066 -0.0249 0.5922 0.029 Uiso 1 1 calc R U
C16 C 0.7571(3) 0.3276(5) 0.5474(2) 0.0204(7) Uani 1 1 d . .
H19 H 0.7304 0.4390 0.5782 0.024 Uiso 1 1 calc R U
C17 C 0.9131(3) 0.1936(5) 0.4580(2) 0.0271(8) Uani 1 1 d . .
H23 H 0.9963 0.1613 0.4818 0.033 Uiso 1 1 calc R U
H24 H 0.9191 0.2155 0.3953 0.033 Uiso 1 1 calc R U
C18 C 0.7729(3) 0.1704(5) 0.6097(2) 0.0203(7) Uani 1 1 d . .
C19 C 1.0762(3) 1.0790(5) 0.2492(2) 0.0269(8) Uani 1 1 d . .
H38 H 1.0753 1.1258 0.1901 0.040 Uiso 1 1 calc R U
H27 H 1.1605 1.0445 0.2675 0.040 Uiso 1 1 calc R U
H37 H 1.0466 1.1730 0.2879 0.040 Uiso 1 1 calc R U
C20 C 0.9935(3) 0.9157(5) 0.2526(2) 0.0251(9) Uani 1 1 d . .
H36 H 1.0023 0.8583 0.3110 0.030 Uiso 1 1 calc R U
C21 C 1.0172(3) 0.7734(5) 0.1827(2) 0.0227(8) Uani 1 1 d . .
H30 H 1.1016 0.7856 0.1602 0.027 Uiso 1 1 calc R U
C22 C 0.9165(3) 0.8302(5) 0.1146(2) 0.0227(8) Uani 1 1 d . .
H39 H 0.9400 0.9456 0.0858 0.027 Uiso 1 1 calc R U
C23 C 0.8917(3) 0.6827(6) 0.0484(2) 0.0254(8) Uani 1 1 d . .
C24 C 0.8485(3) 0.5085(5) 0.0866(2) 0.0280(8) Uani 1 1 d . .
H29 H 0.9010 0.4067 0.0686 0.034 Uiso 1 1 calc R U
H28 H 0.7624 0.4833 0.0666 0.034 Uiso 1 1 calc R U
C25 C 0.9908(3) 0.5775(5) 0.2110(3) 0.0339(10) Uani 1 1 d . .
H32 H 1.0480 0.4930 0.1834 0.041 Uiso 1 1 calc R U
H31 H 1.0037 0.5664 0.2743 0.041 Uiso 1 1 calc R U
C26 C 0.8568(3) 0.5288(5) 0.1843(2) 0.0255(8) Uani 1 1 d . .
H35 H 0.8318 0.4137 0.2127 0.031 Uiso 1 1 calc R U
C27 C 0.7731(4) 0.6838(6) 0.2088(2) 0.0325(9) Uani 1 1 d . .
H34 H 0.6871 0.6545 0.1901 0.039 Uiso 1 1 calc R U
H33 H 0.7764 0.6973 0.2724 0.039 Uiso 1 1 calc R U

loop_
_atom_site_aniso_label
_atom_site_aniso_U_11
_atom_site_aniso_U_22
_atom_site_aniso_U_33
_atom_site_aniso_U_23
_atom_site_aniso_U_13
_atom_site_aniso_U_12
O1 0.0265(13) 0.0303(16) 0.0258(12) 0.0092(12) 0.0010(10) -0.0056(12)
O2 0.0324(14) 0.0355(16) 0.0159(12) 0.0014(12) 0.0021(10) -0.0027(12)
O3 0.0238(13) 0.0222(14) 0.0306(13) 0.0058(11) 0.0013(10) -0.0002(10)
O4 0.0327(14) 0.0319(16) 0.0152(11) 0.0017(12) 0.0029(9) 0.0040(11)
O5 0.0409(15) 0.0420(19) 0.0185(13) -0.0001(13) 0.0035(11) -0.0077(13)
O6 0.0234(13) 0.0291(15) 0.0330(13) -0.0076(12) 0.0022(10) 0.0017(12)
N1 0.0225(14) 0.0223(16) 0.0187(13) 0.0006(13) 0.0016(10) -0.0023(13)
N2 0.0197(14) 0.0193(15) 0.0254(14) 0.0025(14) 0.0011(11) 0.0002(13)
N3 0.0279(16) 0.0237(17) 0.0316(15) -0.0071(15) 0.0012(12) 0.0004(15)
C1 0.040(2) 0.022(2) 0.0257(18) 0.0022(17) -0.0017(15) 0.0018(17)
C2 0.0240(17) 0.025(2) 0.0144(15) 0.0000(15) 0.0000(12) -0.0023(15)
C3 0.0203(16) 0.0213(19) 0.0175(16) 0.0000(15) 0.0008(13) -0.0027(15)
C4 0.0216(17) 0.0186(19) 0.0190(16) -0.0008(15) 0.0017(12) 0.0001(13)
C5 0.0169(17) 0.026(2) 0.0213(17) 0.0014(17) -0.0017(13) -0.0040(15)
C6 0.0278(18) 0.023(2) 0.0218(17) 0.0011(15) -0.0040(14) -0.0010(15)
C7 0.0271(18) 0.0175(19) 0.0231(17) -0.0036(16) 0.0001(14) -0.0031(16)
C8 0.0265(18) 0.020(2) 0.0217(16) -0.0049(15) 0.0012(14) 0.0020(15)
C9 0.0219(18) 0.027(2) 0.0262(17) -0.0030(18) 0.0018(14) 0.0027(16)
C10 0.0333(19) 0.025(2) 0.0198(16) 0.0038(16) 0.0028(14) 0.0049(16)
C11 0.0234(17) 0.0202(19) 0.0170(15) -0.0050(14) 0.0007(12) -0.0017(14)
C12 0.0175(16) 0.0208(19) 0.0223(18) 0.0008(15) 0.0007(13) -0.0005(14)
C13 0.0254(18) 0.0181(19) 0.0250(18) -0.0026(16) -0.0057(14) -0.0014(15)
C14 0.0260(18) 0.019(2) 0.0212(16) -0.0033(16) 0.0010(13) 0.0033(15)
C15 0.0314(19) 0.0158(19) 0.0252(18) -0.0006(15) 0.0002(14) 0.0036(14)
C16 0.0230(17) 0.0178(19) 0.0205(16) -0.0028(15) 0.0026(13) -0.0010(13)
C17 0.0272(19) 0.023(2) 0.0313(19) -0.0017(19) 0.0086(15) 0.0018(16)
C18 0.0178(16) 0.0200(19) 0.0228(17) 0.0013(16) -0.0019(13) -0.0005(14)
C19 0.0314(19) 0.027(2) 0.0222(16) -0.0064(16) 0.0052(14) -0.0051(16)
C20 0.0202(17) 0.034(2) 0.0213(16) 0.0019(16) 0.0014(13) -0.0009(16)
C21 0.0180(16) 0.025(2) 0.0247(18) 0.0000(16) 0.0002(14) -0.0011(16)
C22 0.0258(18) 0.022(2) 0.0209(17) 0.0009(15) 0.0027(13) -0.0022(14)
C23 0.0196(17) 0.030(2) 0.0262(18) 0.0014(18) -0.0018(13) -0.0001(16)
C24 0.0275(19) 0.025(2) 0.0311(19) -0.0056(17) -0.0017(15) -0.0020(15)
C25 0.037(2) 0.023(2) 0.040(2) 0.0050(19) -0.0125(17) -0.0029(18)
C26 0.0268(19) 0.024(2) 0.0261(18) 0.0029(17) 0.0011(14) -0.0055(16)
C27 0.034(2) 0.030(2) 0.035(2) -0.005(2) 0.0147(16) -0.0090(19)

loop_
_atom_type_symbol
_atom_type_description
_atom_type_scat_dispersion_real
_atom_type_scat_dispersion_imag
_atom_type_scat_source
C C 0.0181 0.0091 'International Tables Vol C Tables 4.2.6.8 and 6.1.1.4'
H H 0.0000 0.0000 'International Tables Vol C Tables 4.2.6.8 and 6.1.1.4'
N N 0.0311 0.0180 'International Tables Vol C Tables 4.2.6.8 and 6.1.1.4'
O O 0.0492 0.0322 'International Tables Vol C Tables 4.2.6.8 and 6.1.1.4'

loop_
_geom_angle_atom_site_label_1
_geom_angle_atom_site_label_2
_geom_angle_atom_site_label_3
_geom_angle
N1 O1 C2 109.6(2)
N2 O3 C11 109.1(2)
N3 O6 C20 108.7(2)
O1 N1 C4 101.1(2)
O1 N1 C9 107.7(2)
C4 N1 C9 109.7(3)
O3 N2 C16 100.0(2)
O3 N2 C17 108.3(2)
C16 N2 C17 110.2(3)
O6 N3 C22 100.2(2)
O6 N3 C27 108.0(3)
C22 N3 C27 109.7(3)
C2 C1 H11 109.5
C2 C1 H12 109.5
H11 C1 H12 109.5
C2 C1 H1 109.5
H11 C1 H1 109.5
H12 C1 H1 109.5
O1 C2 C1 109.0(3)
O1 C2 C3 104.6(2)
C1 C2 C3 114.9(3)
O1 C2 H13 109.4
C1 C2 H13 109.4
C3 C2 H13 109.4
C2 C3 C7 112.9(3)
C2 C3 C4 99.4(3)
C7 C3 C4 108.8(3)
C2 C3 H5 111.7
C7 C3 H5 111.7
C4 C3 H5 111.7
N1 C4 C5 110.7(3)
N1 C4 C3 101.7(2)
C5 C4 C3 112.5(3)
N1 C4 H4 110.6
C5 C4 H4 110.6
C3 C4 H4 110.6
O2 C5 C6 124.3(3)
O2 C5 C4 122.0(3)
C6 C5 C4 113.6(3)
C5 C6 C8 107.6(3)
C5 C6 H3 110.2
C8 C6 H3 110.2
C5 C6 H2 110.2
C8 C6 H2 110.2
H3 C6 H2 108.5
C8 C7 C3 109.5(3)
C8 C7 H7 109.8
C3 C7 H7 109.8
C8 C7 H6 109.8
C3 C7 H6 109.8
H7 C7 H6 108.2
C9 C8 C6 107.4(3)
C9 C8 C7 110.1(3)
C6 C8 C7 107.8(3)
C9 C8 H8 110.5
C6 C8 H8 110.5
C7 C8 H8 110.5
N1 C9 C8 112.1(3)
N1 C9 H10 109.2
C8 C9 H10 109.2
N1 C9 H9 109.2
C8 C9 H9 109.2
H10 C9 H9 107.9
C11 C10 H14 109.5
C11 C10 H22 109.5
H14 C10 H22 109.5
C11 C10 H21 109.5
H14 C10 H21 109.5
H22 C10 H21 109.5
O3 C11 C10 108.5(3)
O3 C11 C12 105.1(2)
C10 C11 C12 114.1(3)
O3 C11 H20 109.7
C10 C11 H20 109.7
C12 C11 H20 109.7
C11 C12 C13 113.9(3)
C11 C12 C16 99.6(3)
C13 C12 C16 108.1(3)
C11 C12 H25 111.6
C13 C12 H25 111.6
C16 C12 H25 111.6
C14 C13 C12 109.6(3)
C14 C13 H18 109.7
C12 C13 H18 109.7
C14 C13 H17 109.7
C12 C13 H17 109.7
H18 C13 H17 108.2
C15 C14 C17 107.6(3)
C15 C14 C13 108.5(3)
C17 C14 C13 109.2(3)
C15 C14 H26 110.5
C17 C14 H26 110.5
C13 C14 H26 110.5
C18 C15 C14 107.8(3)
C18 C15 H15 110.2
C14 C15 H15 110.2
C18 C15 H16 110.2
C14 C15 H16 110.2
H15 C15 H16 108.5
N2 C16 C18 112.1(3)
N2 C16 C12 101.2(2)
C18 C16 C12 111.3(3)
N2 C16 H19 110.6
C18 C16 H19 110.6
C12 C16 H19 110.6
N2 C17 C14 111.7(3)
N2 C17 H23 109.3
C14 C17 H23 109.3
N2 C17 H24 109.3
C14 C17 H24 109.3
H23 C17 H24 107.9
O4 C18 C15 124.2(3)
O4 C18 C16 122.6(3)
C15 C18 C16 113.1(3)
C20 C19 H38 109.5
C20 C19 H27 109.5
H38 C19 H27 109.5
C20 C19 H37 109.5
H38 C19 H37 109.5
H27 C19 H37 109.5
O6 C20 C19 108.7(3)
O6 C20 C21 105.2(3)
C19 C20 C21 113.8(3)
O6 C20 H36 109.7
C19 C20 H36 109.7
C21 C20 H36 109.7
C20 C21 C25 113.6(3)
C20 C21 C22 99.3(3)
C25 C21 C22 108.3(3)
C20 C21 H30 111.6
C25 C21 H30 111.6
C22 C21 H30 111.6
N3 C22 C23 111.7(3)
N3 C22 C21 101.7(3)
C23 C22 C21 111.6(3)
N3 C22 H39 110.5
C23 C22 H39 110.5
C21 C22 H39 110.5
O5 C23 C24 124.4(4)
O5 C23 C22 122.0(4)
C24 C23 C22 113.5(3)
C23 C24 C26 107.6(3)
C23 C24 H29 110.2
C26 C24 H29 110.2
C23 C24 H28 110.2
C26 C24 H28 110.2
H29 C24 H28 108.5
C26 C25 C21 109.1(3)
C26 C25 H32 109.9
C21 C25 H32 109.9
C26 C25 H31 109.9
C21 C25 H31 109.9
H32 C25 H31 108.3
C27 C26 C24 108.2(3)
C27 C26 C25 109.0(3)
C24 C26 C25 107.8(3)
C27 C26 H35 110.6
C24 C26 H35 110.6
C25 C26 H35 110.6
N3 C27 C26 112.0(3)
N3 C27 H34 109.2
C26 C27 H34 109.2
N3 C27 H33 109.2
C26 C27 H33 109.2
H34 C27 H33 107.9

loop_
_geom_bond_atom_site_label_1
_geom_bond_atom_site_label_2
_geom_bond_distance
O1 N1 1.468(4)
O1 C2 1.474(4)
O2 C5 1.215(4)
O3 N2 1.459(4)
O3 C11 1.467(4)
O4 C18 1.215(4)
O5 C23 1.217(4)
O6 N3 1.459(4)
O6 C20 1.462(4)
N1 C4 1.479(4)
N1 C9 1.493(4)
N2 C16 1.482(4)
N2 C17 1.499(4)
N3 C22 1.475(4)
N3 C27 1.502(5)
C1 C2 1.509(5)
C1 H11 0.9800
C1 H12 0.9800
C1 H1 0.9800
C2 C3 1.516(5)
C2 H13 1.0000
C3 C7 1.541(5)
C3 C4 1.553(4)
C3 H5 1.0000
C4 C5 1.520(5)
C4 H4 1.0000
C5 C6 1.501(5)
C6 C8 1.530(5)
C6 H3 0.9900
C6 H2 0.9900
C7 C8 1.533(5)
C7 H7 0.9900
C7 H6 0.9900
C8 C9 1.527(5)
C8 H8 1.0000
C9 H10 0.9900
C9 H9 0.9900
C10 C11 1.502(5)
C10 H14 0.9800
C10 H22 0.9800
C10 H21 0.9800
C11 C12 1.524(5)
C11 H20 1.0000
C12 C13 1.545(5)
C12 C16 1.552(4)
C12 H25 1.0000
C13 C14 1.529(5)
C13 H18 0.9900
C13 H17 0.9900
C14 C15 1.521(4)
C14 C17 1.526(5)
C14 H26 1.0000
C15 C18 1.510(5)
C15 H15 0.9900
C15 H16 0.9900
C16 C18 1.514(5)
C16 H19 1.0000
C17 H23 0.9900
C17 H24 0.9900
C19 C20 1.504(5)
C19 H38 0.9800
C19 H27 0.9800
C19 H37 0.9800
C20 C21 1.539(5)
C20 H36 1.0000
C21 C25 1.540(5)
C21 C22 1.546(4)
C21 H30 1.0000
C22 C23 1.513(5)
C22 H39 1.0000
C23 C24 1.498(5)
C24 C26 1.522(5)
C24 H29 0.9900
C24 H28 0.9900
C25 C26 1.538(5)
C25 H32 0.9900
C25 H31 0.9900
C26 C27 1.520(5)
C26 H35 1.0000
C27 H34 0.9900
C27 H33 0.9900

loop_
_geom_hbond_atom_site_label_D
_geom_hbond_atom_site_label_H
_geom_hbond_atom_site_label_A
_geom_hbond_distance_DH
_geom_hbond_distance_HA
_geom_hbond_distance_DA
_geom_hbond_angle_DHA
_geom_hbond_site_symmetry_A
C4 H4 O4 1.00 2.58 3.540(4) 160.6 2_656
C6 H3 O4 0.99 2.54 3.489(4) 161.4 2_646
C9 H10 O6 0.99 2.54 3.480(4) 159.0 1_545
C9 H10 N3 0.99 2.60 3.295(5) 126.9 1_545
C10 H14 O2 0.98 2.58 3.557(4) 173.8 2_656
C15 H15 O2 0.99 2.56 3.521(5) 162.3 2_646
C16 H19 O2 1.00 2.58 3.550(4) 163.2 2_656
C17 H23 N2 0.99 2.64 3.425(4) 136.6 2_746
C19 H38 O5 0.98 2.60 3.569(4) 171.4 2_755
C24 H29 O5 0.99 2.63 3.590(4) 164.1 2_745
C27 H34 O1 0.99 2.57 3.489(5) 154.6 .
C27 H34 N1 0.99 2.66 3.435(5) 135.1 .
C3 H5 O5 1.00 2.66 3.284(4) 120.7 2_645
C4 H4 O4 1.00 2.58 3.540(4) 160.6 2_656
C6 H3 O4 0.99 2.54 3.489(4) 161.4 2_646
C9 H10 O6 0.99 2.54 3.480(4) 159.0 1_545
C9 H10 N3 0.99 2.60 3.295(5) 126.9 1_545
C10 H14 O2 0.98 2.58 3.557(4) 173.8 2_656
C15 H15 O2 0.99 2.56 3.521(5) 162.3 2_646
C16 H19 O2 1.00 2.58 3.550(4) 163.2 2_656
C17 H23 N2 0.99 2.64 3.425(4) 136.6 2_746
C19 H38 O5 0.98 2.60 3.569(4) 171.4 2_755
C24 H29 O5 0.99 2.63 3.590(4) 164.1 2_745
C27 H34 O1 0.99 2.57 3.489(5) 154.6 .
C27 H34 N1 0.99 2.66 3.435(5) 135.1 .
